data_2103728
loop_
_publ_author_name
'Koutentis, P. A.'
'Haddon, R. C.'
'Oakley, R. T.'
'Cordes, A. W.'
'Brock, C. P.'

_publ_section_title
;
 Perchlorophenalenyl radical, C~13~Cl~9~: a modulated structure with
 nine threefold-symmetric molecules in the asymmetric unit
;
_journal_issue 5
_journal_name_full 'Acta Crystallographica Section B'
_journal_page_first 680
_journal_page_last 691
_journal_paper_doi 10.1107/S0108768101011193
_journal_volume 57
_journal_year 2001
_chemical_formula_moiety 'C13 Cl9'
_chemical_formula_sum 'C13 Cl9'
_chemical_formula_weight 475.18
_chemical_melting_point
;
160_C(dec) in air;  248_C under Ar.
;
_chemical_name_systematic
;
perchlorophenalenyl radical
;
_space_group_IT_number 160
_symmetry_cell_setting trigonal
_symmetry_space_group_name_Hall 'R 3 -2"'
_symmetry_space_group_name_H-M 'R 3 m :H'
_audit_creation_method
;
SHELXL-97, macros written locally, and C. P. Brock
;
_cell_angle_alpha 90
_cell_angle_beta 90
_cell_angle_gamma 120
_cell_formula_units_Z 3
_cell_length_a 18.704(3)
_cell_length_b 18.704(3)
_cell_length_c 3.7792(7)
_cell_measurement_reflns_used 63143
_cell_measurement_temperature 299.0(10)
_cell_measurement_theta_max 27.5
_cell_measurement_theta_min 1.3
_cell_volume 1145.0(3)
_computing_cell_refinement 'DENZO-SMN (Otwinowski & Minor, 1997)'
_computing_data_collection 'COLLECT software (Nonius, 1998)'
_computing_data_reduction 'SCALEPACK (Otwinowski & Minor, 1997)'
_computing_molecular_graphics 'SHELXTL PC (Sheldrick, 1990)'
_computing_structure_refinement 'SHELXL-97 (Sheldrick, 1997)'
_computing_structure_solution
;
SIR92 (Altomare, Cascarano, Giacovazzo, Guagliardi, Burla,
Polidori & Camalli, 1994) in maXus (Mackay, Gilmore,
Edwards, Tremayne, Stewart & Shankland, 1998)
;
_diffrn_ambient_temperature 299.0(10)
_diffrn_detector_area_resol_mean 18
_diffrn_measured_fraction_theta_full .997
_diffrn_measured_fraction_theta_max .997
_diffrn_measurement_device_type 'Nonius Kappa-CCD diffractometer'
_diffrn_measurement_method '\f and \w scans with 1.0\% steps'
_diffrn_radiation_monochromator graphite
_diffrn_radiation_source 'fine-focus sealed tube'
_diffrn_radiation_type MoK\a
_diffrn_radiation_wavelength .71073
_diffrn_reflns_av_R_equivalents .034
_diffrn_reflns_av_sigmaI/netI .016
_diffrn_reflns_limit_h_max 24
_diffrn_reflns_limit_h_min 0
_diffrn_reflns_limit_k_max 0
_diffrn_reflns_limit_k_min -21
_diffrn_reflns_limit_l_max 4
_diffrn_reflns_limit_l_min -4
_diffrn_reflns_number 2409
_diffrn_reflns_theta_full 27.46
_diffrn_reflns_theta_max 27.5
_diffrn_reflns_theta_min 2.2
_diffrn_standards_decay_% <1.
_exptl_absorpt_coefficient_mu 1.64
_exptl_absorpt_correction_T_max .85
_exptl_absorpt_correction_T_min .79
_exptl_absorpt_correction_type multi-scan
_exptl_absorpt_process_details 'DENZO-SMN (Otwinowski & Minor, 1997)'
_exptl_crystal_colour black
_exptl_crystal_density_diffrn 2.067
_exptl_crystal_density_method 'not measured'
_exptl_crystal_description
;
Prisms.  The a prism axis is c. The six major faces belong
to the form {1 1 -2 0}.
;
_exptl_crystal_F_000 693
_exptl_crystal_size_max .40
_exptl_crystal_size_mid .10
_exptl_crystal_size_min .10
_refine_diff_density_max .36
_refine_diff_density_min -.33
_refine_ls_extinction_method none
_refine_ls_goodness_of_fit_ref 4.08
_refine_ls_matrix_type full
_refine_ls_number_parameters 64
_refine_ls_number_reflns 323
_refine_ls_number_restraints 1
_refine_ls_restrained_S_all 4.08
_refine_ls_R_factor_all .046
_refine_ls_R_factor_gt .045
_refine_ls_shift/su_max .000
_refine_ls_shift/su_mean .000
_refine_ls_structure_factor_coef Fsqd
_refine_ls_weighting_details 'calc w=1/[\s^2^(Fo^2^)+(0.030P)^2^] where P=(Fo^2^+2Fc^2^)/3'
_refine_ls_weighting_scheme calc
_refine_ls_wR_factor_ref .140
_reflns_number_gt 318
_reflns_number_total 323
_reflns_threshold_expression >2sigma(I)
_cod_data_source_file bs0014.cif
_cod_data_source_block pseudor3
_cod_original_sg_symbol_H-M R3m
_cod_database_code 2103728

loop_
_symmetry_equiv_pos_as_xyz
'x, y, z'
'-y, x-y, z'
'-x+y, -x, z'
'-x+y, y, z'
'x, x-y, z'
'-y, -x, z'
'x+2/3, y+1/3, z+1/3'
'-y+2/3, x-y+1/3, z+1/3'
'-x+y+2/3, -x+1/3, z+1/3'
'-x+y+2/3, y+1/3, z+1/3'
'x+2/3, x-y+1/3, z+1/3'
'-y+2/3, -x+1/3, z+1/3'
'x+1/3, y+2/3, z+2/3'
'-y+1/3, x-y+2/3, z+2/3'
'-x+y+1/3, -x+2/3, z+2/3'
'-x+y+1/3, y+2/3, z+2/3'
'x+1/3, x-y+2/3, z+2/3'
'-y+1/3, -x+2/3, z+2/3'

loop_
_atom_site_label
_atom_site_fract_x
_atom_site_fract_y
_atom_site_fract_z
_atom_site_U_iso_or_equiv
_atom_site_adp_type
_atom_site_calc_flag
_atom_site_refinement_flags
_atom_site_occupancy
_atom_site_type_symbol
Cl1 .75782(16) -.0976(3) .1796(7) .105(3) Uani d P .50 Cl
Cl2 .7673(2) -.2507(2) -.0146(12) .1085(16) Uani d P .50 Cl
Cl3 .9320(3) -.23869(17) -.1771(7) .0913(12) Uani d P .50 Cl
C01 .8507(4) -.07464(18) .0412(16) .0575(18) Uani d S 1 C
C02 .8557(7) -.1564(5) -.003(3) .055(3) Uani d P .50 C
C03 .9368(8) -.1502(4) -.044(2) .036(4) Uani d P .50 C
C04 1.0059(5) -.0734(4) .002(2) .0357(13) Uani d P .50 C
C05 1.0000 .0000 .000(3) .0271(12) Uani d S 1 C

loop_
_atom_site_aniso_label
_atom_site_aniso_U_11
_atom_site_aniso_U_22
_atom_site_aniso_U_33
_atom_site_aniso_U_12
_atom_site_aniso_U_13
_atom_site_aniso_U_23
Cl1 .0304(10) .191(7) .0706(16) .0397(16) .0102(9) .0125(19)
Cl2 .086(2) .0671(18) .0738(16) -.0352(14) .0096(17) -.0022(16)
Cl3 .160(3) .0365(13) .0721(19) .0450(16) .003(2) -.0086(12)
C01 .027(2) .092(4) .033(3) .0133(12) .0033(19) .0017(9)
C02 .043(5) .049(5) .036(3) -.006(4) .001(3) -.002(4)
C03 .042(11) .029(3) .038(3) .018(3) .002(3) .006(2)
C04 .048(3) .037(3) .028(3) .025(3) -.001(2) .003(3)
C05 .0293(18) .0293(18) .023(3) .0147(9) .000 .000

loop_
_atom_type_symbol
_atom_type_description
_atom_type_scat_dispersion_real
_atom_type_scat_dispersion_imag
_atom_type_scat_source
C C .0033 .0016 'International Tables Vol C Tables 4.2.6.8 and 6.1.1.4'
Cl Cl .1484 .1585 'International Tables Vol C Tables 4.2.6.8 and 6.1.1.4'

loop_
_geom_angle_atom_site_label_1
_geom_angle_atom_site_label_2
_geom_angle_atom_site_label_3
_geom_angle_site_symmetry_1
_geom_angle
_geom_angle_publ_flag
C04 C01 C02 3_765 115.0(6) no
C04 C01 Cl1 3_765 134.3(4) no
C02 C01 Cl1 . 110.1(5) no
C01 C02 C03 . 119.4(5) no
C01 C02 Cl2 . 120.2(9) no
C03 C02 Cl2 . 120.4(8) no
C02 C03 C04 . 117.4(8) no
C02 C03 Cl3 . 114.0(7) no
C04 C03 Cl3 . 128.4(10) no
C03 C04 C05 . 121.1(8) no
C01 C04 C03 2_645 114.4(7) no
C01 C04 C05 2_645 124.5(6) no
C04 C05 C04 3_765 120 no

loop_
_geom_bond_atom_site_label_1
_geom_bond_atom_site_label_2
_geom_bond_site_symmetry_2
_geom_bond_distance
_geom_bond_publ_flag
Cl1 C01 . 1.652(6) no
Cl2 C02 . 1.712(8) no
Cl3 C03 . 1.688(9) no
C01 C02 . 1.587(13) no
C02 C03 . 1.470(15) no
C03 C04 . 1.381(12) no
C04 C05 . 1.431(5) no
C04 C01 2_645 1.307(9) no
